data_2212667
loop_
_publ_author_name
'Siero\'n, Les\/law'

_publ_section_title
;
 Pyridazinium perchlorate
;
_journal_coeditor_code PV2002
_journal_issue 3
_journal_name_full 'Acta Crystallographica Section E'
_journal_page_first o1199
_journal_page_last o1200
_journal_paper_doi 10.1107/S1600536807005569
_journal_volume 63
_journal_year 2007
_chemical_formula_iupac 'C4 H5 N2 +, Cl O4 -'
_chemical_formula_moiety 'C4 H5 N2 +, Cl O4 -'
_chemical_formula_sum 'C4 H5 Cl N2 O4'
_chemical_formula_weight 180.55
_chemical_name_systematic
;
Pyridazinium perchlorate
;
_space_group_IT_number 14
_symmetry_cell_setting monoclinic
_symmetry_space_group_name_Hall '-P 2yn'
_symmetry_space_group_name_H-M 'P 1 21/n 1'
_atom_sites_solution_hydrogens difmap
_atom_sites_solution_primary direct
_atom_sites_solution_secondary direct
_cell_angle_alpha 90
_cell_angle_beta 94.8879(19)
_cell_angle_gamma 90
_cell_formula_units_Z 4
_cell_length_a 5.27604(10)
_cell_length_b 8.62700(16)
_cell_length_c 15.0058(3)
_cell_measurement_reflns_used 6491
_cell_measurement_temperature 294
_cell_measurement_theta_max 29.08
_cell_measurement_theta_min 2.72
_cell_volume 680.53(2)
_computing_cell_refinement 'CrysAlis RED (Oxford Diffraction, 2006)'
_computing_data_collection 'CrysAlis CCD (Oxford Diffraction, 2006)'
_computing_data_reduction 'CrysAlis RED'
_computing_molecular_graphics 'SHELXTL and MERCURY (Macrae <i>et al.</i>,  2006)'
_computing_publication_material 'PLATON (Spek, 2003)'
_computing_structure_refinement 'SHELXTL (Sheldrick, 2003)'
_computing_structure_solution 'SHELXS97 (Sheldrick, 1997)'
_diffrn_ambient_temperature 294
_diffrn_detector_area_resol_mean 8.2356
_diffrn_measured_fraction_theta_full 1.000
_diffrn_measured_fraction_theta_max 1.000
_diffrn_measurement_device 'Kuma KM-4 CCD'
_diffrn_measurement_method \w
_diffrn_radiation_monochromator graphite
_diffrn_radiation_type MoK\a
_diffrn_radiation_wavelength 0.71073
_diffrn_reflns_av_R_equivalents 0.0135
_diffrn_reflns_av_sigmaI/netI 0.0071
_diffrn_reflns_limit_h_max 6
_diffrn_reflns_limit_h_min -6
_diffrn_reflns_limit_k_max 10
_diffrn_reflns_limit_k_min -11
_diffrn_reflns_limit_l_max 19
_diffrn_reflns_limit_l_min -19
_diffrn_reflns_number 8856
_diffrn_reflns_reduction_process
;
;
_diffrn_reflns_theta_full 27.5
_diffrn_reflns_theta_max 27.5
_diffrn_reflns_theta_min 2.7
_diffrn_standards_number 0
_exptl_absorpt_coefficient_mu 0.527
_exptl_absorpt_correction_T_max 0.8169
_exptl_absorpt_correction_T_min 0.7786
_exptl_absorpt_correction_type multi-scan
_exptl_absorpt_process_details '(CrysAlis RED; Oxford Diffraction, 2006)'
_exptl_crystal_colour Colourless
_exptl_crystal_density_diffrn 1.762
_exptl_crystal_density_method 'Not measured'
_exptl_crystal_description Prism
_exptl_crystal_F_000 368
_exptl_crystal_size_max 0.50
_exptl_crystal_size_mid 0.45
_exptl_crystal_size_min 0.40
_refine_diff_density_max 0.405
_refine_diff_density_min -0.296
_refine_ls_extinction_coef 0.066(4)
_refine_ls_extinction_expression Fc^*^=kFc[1+0.001xFc^2^\L^3^/sin(2\Q)]^-1/4^
_refine_ls_extinction_method SHELXTL
_refine_ls_goodness_of_fit_ref 1.061
_refine_ls_hydrogen_treatment refall
_refine_ls_matrix_type full
_refine_ls_number_parameters 121
_refine_ls_number_reflns 1561
_refine_ls_number_restraints 0
_refine_ls_restrained_S_all 1.061
_refine_ls_R_factor_all 0.0323
_refine_ls_R_factor_gt 0.0307
_refine_ls_shift/su_max 0.001
_refine_ls_shift/su_mean 0.000
_refine_ls_structure_factor_coef Fsqd
_refine_ls_weighting_details 'calc w=1/[\s^2^(Fo^2^)+(0.038P)^2^+0.4195P] where P=(Fo^2^+2Fc^2^)/3'
_refine_ls_weighting_scheme calc
_refine_ls_wR_factor_gt 0.0827
_refine_ls_wR_factor_ref 0.0837
_reflns_number_gt 1473
_reflns_number_total 1561
_reflns_threshold_expression I>2\s(I)
_cod_data_source_file pv2002.cif
_cod_data_source_block I
_cod_original_sg_symbol_H-M 'P 21/n'
_cod_database_code 2212667
_cod_database_fobs_code 2212667

loop_
_symmetry_equiv_pos_site_id
_symmetry_equiv_pos_as_xyz
1 x,y,z
2 1/2-x,1/2+y,1/2-z
3 -x,-y,-z
4 1/2+x,1/2-y,1/2+z

loop_
_atom_site_type_symbol
_atom_site_label
_atom_site_fract_x
_atom_site_fract_y
_atom_site_fract_z
_atom_site_U_iso_or_equiv
_atom_site_adp_type
_atom_site_calc_flag
_atom_site_occupancy
Cl Cl 0.09166(7) 0.23185(4) 0.63927(2) 0.03117(16) Uani d 1
O O1 -0.1739(2) 0.27178(16) 0.63799(10) 0.0456(3) Uani d 1
O O4 0.1310(3) 0.1400(2) 0.56270(10) 0.0647(5) Uani d 1
O O2 0.1610(3) 0.1421(2) 0.71778(10) 0.0647(5) Uani d 1
O O3 0.2399(3) 0.36921(18) 0.64092(15) 0.0759(6) Uani d 1
N N2 1.0410(3) 0.15729(17) 0.94701(10) 0.0402(3) Uani d 1
C C5 0.6820(3) 0.3130(2) 0.83451(11) 0.0376(4) Uani d 1
C C4 0.8859(3) 0.3897(2) 0.87512(12) 0.0383(4) Uani d 1
N N1 0.8404(3) 0.08858(17) 0.90472(11) 0.0396(3) Uani d 1
C C3 1.0611(3) 0.3067(2) 0.93117(12) 0.0375(4) Uani d 1
C C6 0.6635(3) 0.1557(2) 0.85107(12) 0.0379(4) Uani d 1
H H3 1.201(4) 0.355(3) 0.9602(14) 0.050(6) Uiso d 1
H H4 0.910(4) 0.491(3) 0.8680(13) 0.049(6) Uiso d 1
H H5 0.560(4) 0.360(3) 0.7945(15) 0.060(7) Uiso d 1
H H6 0.537(4) 0.089(3) 0.8273(14) 0.047(5) Uiso d 1
H H1 0.832(5) -0.001(3) 0.9106(16) 0.061(7) Uiso d 1

loop_
_atom_site_aniso_label
_atom_site_aniso_U_11
_atom_site_aniso_U_22
_atom_site_aniso_U_33
_atom_site_aniso_U_12
_atom_site_aniso_U_13
_atom_site_aniso_U_23
Cl 0.0302(2) 0.0270(2) 0.0356(2) 0.00262(12) -0.00157(14) -0.00094(13)
O1 0.0326(7) 0.0486(8) 0.0547(8) 0.0088(5) -0.0021(5) 0.0020(6)
O4 0.0716(10) 0.0699(10) 0.0529(8) 0.0169(8) 0.0072(7) -0.0219(8)
O2 0.0662(10) 0.0736(11) 0.0512(8) 0.0186(8) -0.0134(7) 0.0178(8)
O3 0.0533(9) 0.0395(8) 0.1359(17) -0.0137(7) 0.0142(9) -0.0053(9)
N2 0.0397(7) 0.0341(7) 0.0443(8) 0.0029(6) -0.0114(6) -0.0005(6)
C5 0.0382(8) 0.0383(9) 0.0355(8) 0.0068(7) -0.0016(6) 0.0053(7)
C4 0.0454(9) 0.0268(8) 0.0430(9) -0.0012(6) 0.0053(7) 0.0028(7)
N1 0.0427(8) 0.0248(7) 0.0494(8) -0.0016(6) -0.0073(6) 0.0020(6)
C3 0.0358(8) 0.0351(8) 0.0407(9) -0.0039(7) -0.0028(6) -0.0062(7)
C6 0.0344(8) 0.0366(9) 0.0412(9) -0.0038(6) -0.0052(6) -0.0018(7)

loop_
_atom_type_symbol
_atom_type_description
_atom_type_scat_dispersion_real
_atom_type_scat_dispersion_imag
_atom_type_scat_source
O O 0.0106 0.0060 'International Tables Vol C Tables 4.2.6.8 and 6.1.1.4'
N N 0.0061 0.0033 'International Tables Vol C Tables 4.2.6.8 and 6.1.1.4'
Cl Cl 0.1484 0.1585 'International Tables Vol C Tables 4.2.6.8 and 6.1.1.4'
H H 0.0000 0.0000 'International Tables Vol C Tables 4.2.6.8 and 6.1.1.4'
C C 0.0033 0.0016 'International Tables Vol C Tables 4.2.6.8 and 6.1.1.4'

loop_
_geom_angle_atom_site_label_1
_geom_angle_atom_site_label_2
_geom_angle_atom_site_label_3
_geom_angle
N1 N2 C3 115.12(14)
N2 N1 C6 126.32(15)
N2 N1 H1 116.1(18)
N1 C6 C5 118.99(16)
N1 C6 H6 114.3(13)
N2 C3 C4 123.54(15)
N2 C3 H3 115.4(14)
C3 C4 C5 118.56(16)
C4 C5 C6 117.45(15)
C4 C5 H5 123.7(15)
C6 C5 H5 118.8(15)
C5 C4 H4 122.5(13)
C3 C4 H4 118.9(13)
C6 N1 H1 117.5(18)
C4 C3 H3 121.1(14)
C5 C6 H6 126.7(13)
O1 Cl O2 108.68(9)
O1 Cl O3 109.54(9)
O1 Cl O4 109.28(9)
O2 Cl O3 109.61(12)
O2 Cl O4 108.57(10)
O3 Cl O4 111.12(12)

loop_
_geom_bond_atom_site_label_1
_geom_bond_atom_site_label_2
_geom_bond_distance
N1 N2 1.326(2)
N1 C6 1.314(2)
N2 C3 1.316(2)
C3 C4 1.394(2)
C4 C5 1.362(2)
C5 C6 1.385(3)
C5 H5 0.93(2)
C4 H4 0.89(2)
N1 H1 0.78(3)
C3 H3 0.92(2)
C6 H6 0.93(2)
Cl O1 1.4411(13)
Cl O2 1.4310(14)
Cl O3 1.4190(15)
Cl O4 1.4252(14)

loop_
_geom_hbond_atom_site_label_D
_geom_hbond_atom_site_label_H
_geom_hbond_atom_site_label_A
_geom_hbond_site_symmetry_A
_geom_hbond_distance_DH
_geom_hbond_distance_HA
_geom_hbond_distance_DA
_geom_hbond_angle_DHA
_geom_hbond_publ_flag
N1 H1 O1 2_546 0.78(3) 2.23(3) 2.925(2) 149(2) yes
N1 H1 N2 3_757 0.78(3) 2.57(2) 3.099(2) 127(2) yes
C6 H6 O2 . 0.93(2) 2.51(2) 3.184(2) 130(2) yes
C6 H6 O3 2_546 0.93(2) 2.47(2) 3.271(2) 145.1(18) yes

loop_
_geom_torsion_atom_site_label_1
_geom_torsion_atom_site_label_2
_geom_torsion_atom_site_label_3
_geom_torsion_atom_site_label_4
_geom_torsion
_geom_torsion_publ_flag
C6 N1 N2 C3 -1.1(3) no
N2 N1 C6 C5 0.7(3) no
N1 N2 C3 C4 0.6(3) no
N2 C3 C4 C5 0.2(3) no
C3 C4 C5 C6 -0.7(2) no
C4 C5 C6 N1 0.3(2) no

loop_
_cod_related_entry_id
_cod_related_entry_database
_cod_related_entry_code
1 ChemSpider 21125153
